data_8103074
loop_
_publ_author_name
'Xi-Li Li'
'Xiang-Li Feng'

_publ_section_title
;
 Crystal structure of
 [(R,R)-6,6-dimethyl-3-pyridin-2-yl-5,6,7,8-tetrahydro-5,7-methanoisoquinoline]-tris[4,4,4-trifluoro-1-(2-thienyl)butane-1,3-dionato]dysprosium(III),
 Dy(C17H18N2)(C8H4O2SF3)3
;
_journal_issue 1
_journal_name_full 'Zeitschrift f\"ur Kristallographie - New Crystal Structures'
_journal_page_first 40
_journal_volume 226
_journal_year 2011
_chemical_absolute_configuration unk
_chemical_formula_moiety 'C41 H30 Dy F9 N2 O6 S3'
_chemical_formula_sum 'C41 H30 Dy F9 N2 O6 S3'
_chemical_formula_weight 1076.35
_space_group_IT_number 4
_symmetry_cell_setting monoclinic
_symmetry_space_group_name_Hall 'P 2yb'
_symmetry_space_group_name_H-M 'P 1 21 1'
_atom_sites_solution_hydrogens geom
_atom_sites_solution_primary direct
_atom_sites_solution_secondary difmap
_audit_creation_method SHELXL-97
_cell_angle_alpha 90.00
_cell_angle_beta 113.742(3)
_cell_angle_gamma 90.00
_cell_formula_units_Z 2
_cell_length_a 10.174(2)
_cell_length_b 19.018(4)
_cell_length_c 12.037(2)
_cell_measurement_reflns_used 891
_cell_measurement_temperature 291(2)
_cell_measurement_theta_max 20.36
_cell_measurement_theta_min 2.22
_cell_volume 2131.9(7)
_computing_cell_refinement SMART
_computing_data_collection 'SMART (Bruker, 2000)'
_computing_data_reduction 'SAINT (Bruker, 2000)'
_computing_molecular_graphics SHELXTL
_computing_publication_material SHELXTL
_computing_structure_refinement SHELXTL
_computing_structure_solution 'SHELXTL (Bruker, 2000)'
_diffrn_ambient_temperature 291(2)
_diffrn_measured_fraction_theta_full 0.995
_diffrn_measured_fraction_theta_max 0.995
_diffrn_measurement_device_type 'Bruker Smart Aepex CCD'
_diffrn_measurement_method 'phi and omega scans'
_diffrn_radiation_monochromator graphite
_diffrn_radiation_source 'sealed tube'
_diffrn_radiation_type MoK\a
_diffrn_radiation_wavelength 0.71073
_diffrn_reflns_av_R_equivalents 0.0401
_diffrn_reflns_av_sigmaI/netI 0.0694
_diffrn_reflns_limit_h_max 12
_diffrn_reflns_limit_h_min -12
_diffrn_reflns_limit_k_max 23
_diffrn_reflns_limit_k_min -17
_diffrn_reflns_limit_l_max 14
_diffrn_reflns_limit_l_min -13
_diffrn_reflns_number 11457
_diffrn_reflns_theta_full 25.99
_diffrn_reflns_theta_max 25.99
_diffrn_reflns_theta_min 2.14
_exptl_absorpt_coefficient_mu 1.987
_exptl_absorpt_correction_T_max 0.6470
_exptl_absorpt_correction_T_min 0.5870
_exptl_absorpt_correction_type multi-scan
_exptl_absorpt_process_details 'SADABS; Bruker, 2000'
_exptl_crystal_colour yellow
_exptl_crystal_density_diffrn 1.677
_exptl_crystal_density_method 'not measured'
_exptl_crystal_description block
_exptl_crystal_F_000 1066
_exptl_crystal_size_max 0.30
_exptl_crystal_size_mid 0.26
_exptl_crystal_size_min 0.24
_refine_diff_density_max 1.012
_refine_diff_density_min -1.581
_refine_diff_density_rms 0.120
_refine_ls_abs_structure_details 'Flack H D (1983), Acta Cryst. A39, 876-881'
_refine_ls_abs_structure_Flack 0.030(15)
_refine_ls_extinction_method none
_refine_ls_goodness_of_fit_ref 1.091
_refine_ls_hydrogen_treatment constr
_refine_ls_matrix_type full
_refine_ls_number_parameters 560
_refine_ls_number_reflns 6171
_refine_ls_number_restraints 1
_refine_ls_restrained_S_all 1.091
_refine_ls_R_factor_all 0.0677
_refine_ls_R_factor_gt 0.0544
_refine_ls_shift/su_max 0.000
_refine_ls_shift/su_mean 0.000
_refine_ls_structure_factor_coef Fsqd
_refine_ls_weighting_details 'calc w=1/[\s^2^(Fo^2^)+(0.07P)^2^+0.85P] where P=(Fo^2^+2Fc^2^)/3'
_refine_ls_weighting_scheme calc
_refine_ls_wR_factor_gt 0.1184
_refine_ls_wR_factor_ref 0.1219
_reflns_number_gt 5394
_reflns_number_total 6171
_reflns_threshold_expression >2sigma(I)
_cod_data_source_file 1267-3249.cff
_cod_data_source_block 71018a
_cod_depositor_comments
;
The following automatic conversions were performed:

'_symmetry_cell_setting' value 'Monoclinic' changed to 'monoclinic'
according to /home/saulius/struct/CIF-dictionaries/cif_core.dic
dictionary named 'cif_core.dic' version 2.4.1 from 2010-06-29.

Automatic conversion script
Id: cif_fix_values 1715 2011-07-08 13:25:40Z adriana 
;
_cod_original_sg_symbol_H-M 'P2(1) '
_cod_database_code 8103074

loop_
_symmetry_equiv_pos_as_xyz
'x, y, z'
'-x, y+1/2, -z'

loop_
_atom_site_label
_atom_site_type_symbol
_atom_site_fract_x
_atom_site_fract_y
_atom_site_fract_z
_atom_site_U_iso_or_equiv
_atom_site_adp_type
_atom_site_occupancy
_atom_site_symmetry_multiplicity
_atom_site_calc_flag
_atom_site_refinement_flags
_atom_site_disorder_assembly
_atom_site_disorder_group
C1 C 0.0873(13) 1.0167(6) 0.3017(11) 0.052(3) Uani 1 1 d . . .
C2 C 0.0246(11) 0.9434(6) 0.2464(10) 0.046(3) Uani 1 1 d . . .
C3 C 0.0609(16) 0.8876(7) 0.3289(12) 0.053(3) Uani 1 1 d . . .
H3A H 0.1172 0.8961 0.4104 0.064 Uiso 1 1 calc R . .
C4 C 0.0149(14) 0.8205(7) 0.2918(11) 0.047(3) Uani 1 1 d . A .
C5 C 0.0502(11) 0.7588(7) 0.3795(9) 0.045(3) Uani 1 1 d . . .
C6 C 0.162(3) 0.7595(16) 0.498(3) 0.058(10) Uiso 0.730(15) 1 d P A 1
H6 H 0.2260 0.7988 0.5340 0.069 Uiso 0.730(15) 1 d PR A 1
C7 C 0.1753(13) 0.6906(7) 0.5465(11) 0.055(3) Uani 1 1 d . . .
H7 H 0.2467 0.6664 0.6071 0.065 Uiso 1 1 d R A .
C8 C 0.0715(13) 0.6473(7) 0.4585(11) 0.053(3) Uani 1 1 d . A .
H8 H 0.0410 0.5997 0.4737 0.064 Uiso 1 1 d R . .
C6' C -0.006(7) 0.689(4) 0.355(7) 0.06(2) Uiso 0.270(15) 1 d P A 2
H6D H -0.0814 0.6737 0.2832 0.070 Uiso 0.270(15) 1 d PR A 2
C9 C -0.4970(11) 0.9878(7) -0.2424(11) 0.050(3) Uani 1 1 d . . .
C10 C -0.4308(10) 0.9233(6) -0.1599(10) 0.045(3) Uani 1 1 d . A .
C11 C -0.5125(11) 0.8685(6) -0.1718(11) 0.053(3) Uani 1 1 d . . .
H11A H -0.6052 0.8699 -0.2320 0.064 Uiso 1 1 calc R . .
C12 C -0.4694(11) 0.8060(6) -0.0982(9) 0.037(2) Uani 1 1 d . A .
C13 C -0.5735(10) 0.7529(6) -0.1087(10) 0.042(2) Uani 1 1 d . . .
C14 C -0.7180(12) 0.7553(8) -0.1558(11) 0.057(3) Uani 1 1 d . . .
H14A H -0.7689 0.7951 -0.1946 0.068 Uiso 1 1 calc R . .
C15 C -0.7867(12) 0.6938(7) -0.1424(11) 0.052(3) Uani 1 1 d . . .
H15A H -0.8856 0.6877 -0.1712 0.062 Uiso 1 1 calc R . .
C16 C -0.6840(13) 0.6428(8) -0.0791(12) 0.064(4) Uani 1 1 d . . .
H16 H -0.7065 0.5984 -0.0595 0.077 Uiso 1 1 calc R . .
C17 C 0.0640(13) 0.9430(7) -0.2685(10) 0.051(3) Uani 1 1 d . . .
C18 C -0.0302(12) 0.8921(6) -0.2324(10) 0.045(3) Uani 1 1 d . A .
C19 C -0.0955(10) 0.8373(6) -0.3105(10) 0.047(3) Uani 1 1 d . . .
H19A H -0.0763 0.8306 -0.3791 0.057 Uiso 1 1 calc R . .
C20 C -0.1922(13) 0.7905(7) -0.2875(12) 0.055(3) Uani 1 1 d . A .
C21 C -0.2652(10) 0.7379(6) -0.3815(10) 0.044(2) Uani 1 1 d . . .
C22 C -0.2320(13) 0.7074(6) -0.4692(10) 0.049(3) Uani 1 1 d . . .
H22A H -0.1465 0.7176 -0.4767 0.059 Uiso 1 1 calc R . .
C23 C -0.3273(16) 0.6620(7) -0.5444(12) 0.061(3) Uani 1 1 d . . .
H23A H -0.3231 0.6425 -0.6138 0.073 Uiso 1 1 calc R . .
C24 C -0.4392(15) 0.6480(8) -0.4999(13) 0.068(4) Uani 1 1 d . . .
H24 H -0.5114 0.6145 -0.5321 0.082 Uiso 1 1 calc R . .
C25 C -0.1245(13) 0.6687(6) -0.0201(10) 0.052(3) Uani 1 1 d . . .
H25A H -0.2215 0.6770 -0.0661 0.063 Uiso 1 1 calc R . .
C26 C -0.0681(13) 0.5976(7) 0.0183(12) 0.053(3) Uani 1 1 d . . .
H26A H -0.1323 0.5602 -0.0062 0.064 Uiso 1 1 calc R . .
C27 C 0.0663(13) 0.5838(6) 0.0846(10) 0.053(3) Uani 1 1 d . . .
H27A H 0.0974 0.5384 0.1110 0.064 Uiso 1 1 calc R . .
C28 C 0.1583(13) 0.6389(6) 0.1130(12) 0.055(3) Uani 1 1 d . . .
H28A H 0.2561 0.6301 0.1537 0.066 Uiso 1 1 calc R . .
C29 C 0.1119(12) 0.7092(6) 0.0833(10) 0.045(2) Uani 1 1 d . . .
C30 C 0.2136(11) 0.7704(6) 0.1172(10) 0.038(2) Uani 1 1 d . . .
C31 C 0.3638(11) 0.7668(6) 0.1774(9) 0.041(2) Uani 1 1 d . . .
H31A H 0.4058 0.7232 0.2052 0.049 Uiso 1 1 calc R . .
C32 C 0.4459(12) 0.8205(6) 0.1958(11) 0.046(3) Uani 1 1 d . . .
C33 C 0.3732(12) 0.8867(6) 0.1570(12) 0.045(3) Uani 1 1 d . . .
C34 C 0.2274(11) 0.8876(6) 0.1101(9) 0.036(2) Uani 1 1 d . . .
H34A H 0.1820 0.9311 0.0969 0.044 Uiso 1 1 calc R . .
C35 C 0.6061(11) 0.8204(7) 0.2636(11) 0.046(3) Uani 1 1 d . . .
H35A H 0.6302 0.7986 0.3422 0.055 Uiso 1 1 calc R . .
H35B H 0.6480 0.7921 0.2192 0.055 Uiso 1 1 calc R . .
C36 C 0.6703(14) 0.8915(7) 0.2819(12) 0.055(3) Uani 1 1 d . . .
H36A H 0.7748 0.8931 0.3268 0.066 Uiso 1 1 calc R . .
C37 C 0.6125(11) 0.9328(7) 0.1646(12) 0.052(3) Uani 1 1 d . . .
H37A H 0.5930 0.9046 0.0925 0.062 Uiso 1 1 calc R . .
H37B H 0.6678 0.9744 0.1652 0.062 Uiso 1 1 calc R . .
C38 C 0.4766(12) 0.9474(6) 0.1932(11) 0.046(3) Uani 1 1 d . . .
H38A H 0.4322 0.9936 0.1669 0.055 Uiso 1 1 calc R . .
C39 C 0.5799(11) 0.9425(6) 0.3332(11) 0.049(3) Uani 1 1 d . . .
C40 C 0.5301(11) 0.9171(7) 0.4277(10) 0.047(3) Uani 1 1 d . . .
H40A H 0.6095 0.9170 0.5056 0.071 Uiso 1 1 calc R . .
H40B H 0.4927 0.8703 0.4081 0.071 Uiso 1 1 calc R . .
H40C H 0.4563 0.9478 0.4301 0.071 Uiso 1 1 calc R . .
C41 C 0.6596(12) 1.0133(7) 0.3851(12) 0.053(3) Uani 1 1 d . . .
H41A H 0.7234 1.0069 0.4686 0.080 Uiso 1 1 calc R . .
H41B H 0.5905 1.0490 0.3792 0.080 Uiso 1 1 calc R . .
H41C H 0.7137 1.0272 0.3393 0.080 Uiso 1 1 calc R . .
Dy1 Dy -0.12165(4) 0.84819(2) -0.00602(3) 0.03333(12) Uani 1 1 d . A .
F1 F -0.0102(8) 1.0596(4) 0.2666(7) 0.066(2) Uani 1 1 d . . .
F2 F 0.1724(7) 1.0408(4) 0.2570(7) 0.0615(18) Uani 1 1 d . . .
F3 F 0.1465(7) 1.0197(4) 0.4180(6) 0.0628(19) Uani 1 1 d . . .
F4 F -0.4088(8) 1.0106(4) -0.2921(6) 0.064(2) Uani 1 1 d . . .
F5 F -0.6152(7) 0.9774(4) -0.3300(7) 0.072(2) Uani 1 1 d . . .
F6 F -0.5062(8) 1.0392(4) -0.1756(6) 0.0598(18) Uani 1 1 d . . .
F7 F -0.0067(8) 1.0011(4) -0.3010(7) 0.0626(18) Uani 1 1 d . . .
F8 F 0.0883(8) 0.9233(4) -0.3625(7) 0.066(2) Uani 1 1 d . . .
F9 F 0.1826(8) 0.9589(5) -0.1793(7) 0.066(2) Uani 1 1 d . . .
N1 N 0.1477(8) 0.8321(4) 0.0827(8) 0.037(2) Uani 1 1 d . . .
N2 N -0.0264(9) 0.7217(5) 0.0158(8) 0.0408(19) Uani 1 1 d . . .
O1 O -0.0395(8) 0.9444(4) 0.1352(7) 0.0443(17) Uani 1 1 d . . .
O2 O -0.0817(7) 0.8043(4) 0.1888(6) 0.0413(16) Uani 1 1 d . . .
O3 O -0.3384(7) 0.7959(4) -0.0271(7) 0.0395(15) Uani 1 1 d . . .
O4 O -0.2997(7) 0.9349(4) -0.0950(7) 0.0459(18) Uani 1 1 d . . .
O5 O -0.2249(9) 0.7930(4) -0.1996(7) 0.0518(19) Uani 1 1 d . . .
O6 O -0.0367(7) 0.9089(4) -0.1354(6) 0.0419(16) Uani 1 1 d . . .
S1 S -0.5140(3) 0.67198(18) -0.0425(3) 0.0542(7) Uani 1 1 d . . .
S2 S -0.4178(3) 0.70255(15) -0.3790(3) 0.0472(7) Uani 1 1 d . . .
S3 S -0.0310(6) 0.6811(3) 0.3283(6) 0.0432(15) Uiso 0.730(15) 1 d P A 1
S3' S 0.1802(19) 0.7702(10) 0.5153(17) 0.048(5) Uiso 0.270(15) 1 d P A 2

loop_
_atom_site_aniso_label
_atom_site_aniso_U_11
_atom_site_aniso_U_22
_atom_site_aniso_U_33
_atom_site_aniso_U_23
_atom_site_aniso_U_13
_atom_site_aniso_U_12
C1 0.057(6) 0.042(6) 0.052(7) -0.019(5) 0.018(6) 0.001(5)
C2 0.045(6) 0.041(6) 0.044(6) -0.013(5) 0.010(5) -0.004(5)
C3 0.083(9) 0.049(8) 0.038(7) -0.010(6) 0.035(7) -0.008(7)
C4 0.070(7) 0.041(6) 0.028(6) -0.003(5) 0.017(5) 0.008(6)
C5 0.052(6) 0.057(7) 0.030(5) 0.007(5) 0.020(5) 0.001(5)
C7 0.057(6) 0.064(8) 0.043(6) 0.010(6) 0.021(5) 0.023(6)
C8 0.056(6) 0.053(7) 0.055(7) 0.011(6) 0.027(6) 0.018(6)
C9 0.035(5) 0.048(7) 0.062(7) 0.021(6) 0.014(5) 0.001(5)
C10 0.033(5) 0.049(7) 0.042(6) 0.012(5) 0.003(4) -0.006(5)
C11 0.039(5) 0.059(10) 0.047(6) 0.012(5) 0.002(4) -0.014(5)
C12 0.037(5) 0.044(6) 0.026(5) 0.000(4) 0.008(4) -0.008(4)
C13 0.040(5) 0.029(5) 0.053(6) -0.012(5) 0.013(4) -0.008(4)
C14 0.036(6) 0.061(8) 0.054(7) 0.014(6) -0.002(5) -0.010(6)
C15 0.039(6) 0.068(9) 0.054(7) 0.004(6) 0.024(5) -0.010(6)
C16 0.051(7) 0.059(8) 0.065(8) 0.015(6) 0.005(6) -0.023(6)
C17 0.064(7) 0.048(7) 0.037(6) 0.014(5) 0.016(5) -0.016(6)
C18 0.055(6) 0.046(7) 0.036(6) -0.003(5) 0.018(5) -0.018(5)
C19 0.041(4) 0.038(9) 0.057(6) -0.004(5) 0.013(4) 0.006(5)
C20 0.050(6) 0.051(7) 0.048(7) -0.009(6) 0.002(5) -0.015(5)
C21 0.035(5) 0.043(6) 0.051(6) -0.020(5) 0.013(4) -0.004(4)
C22 0.054(6) 0.050(7) 0.038(6) -0.008(5) 0.013(5) 0.007(5)
C23 0.092(10) 0.046(7) 0.037(6) -0.013(5) 0.018(6) -0.004(7)
C24 0.065(7) 0.061(9) 0.063(8) -0.035(7) 0.010(6) -0.017(7)
C25 0.061(7) 0.032(6) 0.041(6) -0.014(5) -0.003(5) -0.004(5)
C26 0.059(7) 0.035(6) 0.063(8) -0.009(5) 0.022(6) 0.004(5)
C27 0.070(7) 0.036(6) 0.032(6) 0.008(4) -0.002(5) -0.005(5)
C28 0.059(7) 0.033(6) 0.064(8) 0.013(5) 0.016(6) 0.003(5)
C29 0.049(6) 0.031(6) 0.050(6) 0.002(5) 0.016(5) 0.002(5)
C30 0.041(5) 0.029(6) 0.047(6) 0.000(5) 0.023(5) 0.006(4)
C31 0.044(6) 0.039(6) 0.031(5) 0.013(4) 0.005(4) 0.007(5)
C32 0.039(5) 0.046(6) 0.061(7) 0.019(5) 0.030(5) 0.014(5)
C33 0.031(5) 0.034(6) 0.071(8) 0.004(6) 0.022(5) 0.006(5)
C34 0.030(5) 0.029(6) 0.032(5) -0.004(4) -0.007(4) 0.006(4)
C35 0.033(5) 0.051(6) 0.055(7) -0.001(5) 0.019(5) 0.013(5)
C36 0.047(7) 0.062(9) 0.062(8) -0.010(6) 0.029(6) -0.003(6)
C37 0.043(6) 0.053(7) 0.068(8) -0.008(6) 0.030(6) -0.009(5)
C38 0.045(6) 0.049(7) 0.053(6) -0.007(5) 0.029(5) -0.010(5)
C39 0.041(5) 0.046(7) 0.059(7) 0.003(5) 0.022(5) 0.006(5)
C40 0.036(5) 0.057(7) 0.048(6) -0.003(5) 0.016(5) 0.003(5)
C41 0.036(5) 0.063(8) 0.063(8) -0.013(6) 0.022(5) -0.003(5)
Dy1 0.03241(18) 0.03112(19) 0.03188(19) 0.0004(3) 0.00817(13) -0.0074(3)
F1 0.068(4) 0.050(4) 0.053(4) -0.019(3) -0.003(3) 0.011(4)
F2 0.063(4) 0.063(5) 0.068(5) -0.012(4) 0.035(4) 0.013(4)
F3 0.059(4) 0.051(4) 0.053(4) -0.014(3) -0.004(3) -0.015(3)
F4 0.066(4) 0.072(5) 0.046(4) 0.022(4) 0.013(3) -0.013(4)
F5 0.059(4) 0.068(5) 0.064(5) 0.041(4) -0.001(3) -0.001(4)
F6 0.076(4) 0.048(4) 0.060(4) 0.025(4) 0.033(4) 0.002(4)
F7 0.065(4) 0.054(4) 0.078(5) 0.018(4) 0.038(4) -0.003(3)
F8 0.069(4) 0.075(5) 0.064(5) 0.005(4) 0.038(4) -0.015(4)
F9 0.051(4) 0.079(6) 0.065(5) -0.021(4) 0.020(3) -0.026(4)
N1 0.035(4) 0.032(6) 0.044(4) 0.006(3) 0.016(3) 0.003(3)
N2 0.041(4) 0.036(5) 0.054(5) -0.005(4) 0.027(4) 0.002(4)
O1 0.048(4) 0.037(4) 0.043(4) -0.012(3) 0.013(3) 0.003(3)
O2 0.046(4) 0.048(4) 0.032(4) 0.003(3) 0.018(3) 0.006(3)
O3 0.033(3) 0.033(4) 0.051(4) 0.003(3) 0.016(3) 0.000(3)
O4 0.032(3) 0.038(4) 0.059(5) 0.007(3) 0.009(3) -0.003(3)
O5 0.058(5) 0.049(5) 0.034(4) -0.009(3) 0.004(3) -0.020(4)
O6 0.042(4) 0.050(5) 0.031(4) 0.002(3) 0.011(3) -0.012(3)
S1 0.0416(14) 0.0531(18) 0.0618(18) 0.0189(14) 0.0143(12) -0.0037(12)
S2 0.0451(14) 0.0443(16) 0.0465(16) -0.0169(13) 0.0123(12) -0.0205(12)

loop_
_atom_type_symbol
_atom_type_description
_atom_type_scat_dispersion_real
_atom_type_scat_dispersion_imag
_atom_type_scat_source
C C 0.0033 0.0016 'International Tables Vol C Tables 4.2.6.8 and 6.1.1.4'
H H 0.0000 0.0000 'International Tables Vol C Tables 4.2.6.8 and 6.1.1.4'
N N 0.0061 0.0033 'International Tables Vol C Tables 4.2.6.8 and 6.1.1.4'
O O 0.0106 0.0060 'International Tables Vol C Tables 4.2.6.8 and 6.1.1.4'
F F 0.0171 0.0103 'International Tables Vol C Tables 4.2.6.8 and 6.1.1.4'
S S 0.1246 0.1234 'International Tables Vol C Tables 4.2.6.8 and 6.1.1.4'
Dy Dy -0.1892 4.4098 'International Tables Vol C Tables 4.2.6.8 and 6.1.1.4'

loop_
_geom_angle_atom_site_label_1
_geom_angle_atom_site_label_2
_geom_angle_atom_site_label_3
_geom_angle
F1 C1 F2 102.0(11)
F1 C1 F3 107.9(9)
F2 C1 F3 110.1(10)
F1 C1 C2 108.2(10)
F2 C1 C2 111.8(9)
F3 C1 C2 115.8(11)
O1 C2 C3 131.1(11)
O1 C2 C1 113.3(10)
C3 C2 C1 115.4(10)
C4 C3 C2 121.2(11)
C4 C3 H3A 119.4
C2 C3 H3A 119.4
O2 C4 C3 124.9(11)
O2 C4 C5 111.3(11)
C3 C4 C5 122.5(11)
C6' C5 C6 108(3)
C6' C5 C4 128(3)
C6 C5 C4 123.9(16)
C4 C5 S3' 117.2(11)
C6 C5 S3 116.9(15)
C4 C5 S3 118.6(9)
S3' C5 S3 123.9(10)
C7 C6 C5 108(2)
C7 C6 H6 126.1
C5 C6 H6 125.5
C8 C7 C6 108.0(15)
C8 C7 S3' 117.9(12)
C8 C7 H7 114.4
C6 C7 H7 134.7
S3' C7 H7 125.8
C7 C8 C6' 108(3)
C7 C8 S3 119.1(10)
C7 C8 H8 125.6
C6' C8 H8 124.7
S3 C8 H8 114.2
C8 C6' C5 108(5)
C8 C6' H6D 125.7
C5 C6' H6D 126.3
F5 C9 F6 111.0(10)
F5 C9 F4 105.3(10)
F6 C9 F4 105.2(10)
F5 C9 C10 115.8(10)
F6 C9 C10 108.7(10)
F4 C9 C10 110.3(9)
O4 C10 C11 132.4(11)
O4 C10 C9 109.7(9)
C11 C10 C9 117.9(9)
C10 C11 C12 124.7(9)
C10 C11 H11A 117.7
C12 C11 H11A 117.7
O3 C12 C13 119.3(10)
O3 C12 C11 120.9(9)
C13 C12 C11 119.8(9)
C14 C13 C12 131.0(11)
C14 C13 S1 110.2(9)
C12 C13 S1 118.6(8)
C13 C14 C15 115.6(12)
C13 C14 H14A 122.2
C15 C14 H14A 122.2
C16 C15 C14 109.9(10)
C16 C15 H15A 125.0
C14 C15 H15A 125.0
C15 C16 S1 112.0(9)
C15 C16 H16 124.0
S1 C16 H16 124.0
F9 C17 F7 105.8(10)
F9 C17 F8 110.4(10)
F7 C17 F8 105.0(9)
F9 C17 C18 113.1(9)
F7 C17 C18 106.8(10)
F8 C17 C18 114.9(10)
O6 C18 C19 130.0(10)
O6 C18 C17 112.3(9)
C19 C18 C17 117.7(10)
C18 C19 C20 121.1(10)
C18 C19 H19A 119.5
C20 C19 H19A 119.5
O5 C20 C19 125.9(11)
O5 C20 C21 117.4(10)
C19 C20 C21 116.6(11)
C22 C21 C20 133.0(11)
C22 C21 S2 111.0(8)
C20 C21 S2 115.9(9)
C23 C22 C21 117.4(12)
C23 C22 H22A 121.3
C21 C22 H22A 121.3
C22 C23 C24 109.2(11)
C22 C23 H23A 125.4
C24 C23 H23A 125.4
C23 C24 S2 110.2(9)
C23 C24 H24 124.9
S2 C24 H24 124.9
N2 C25 C26 116.0(10)
N2 C25 H25A 122.0
C26 C25 H25A 122.0
C27 C26 C25 124.0(12)
C27 C26 H26A 118.0
C25 C26 H26A 118.0
C26 C27 C28 116.6(11)
C26 C27 H27A 121.7
C28 C27 H27A 121.7
C27 C28 C29 122.7(11)
C27 C28 H28A 118.6
C29 C28 H28A 118.6
N2 C29 C28 119.0(10)
N2 C29 C30 118.1(9)
C28 C29 C30 122.8(10)
N1 C30 C31 120.7(11)
N1 C30 C29 113.2(9)
C31 C30 C29 126.2(10)
C32 C31 C30 123.2(11)
C32 C31 H31A 118.4
C30 C31 H31A 118.4
C31 C32 C33 115.3(9)
C31 C32 C35 125.7(10)
C33 C32 C35 118.7(10)
C34 C33 C32 118.6(10)
C34 C33 C38 129.0(11)
C32 C33 C38 111.7(8)
N1 C34 C33 124.3(10)
N1 C34 H34A 117.8
C33 C34 H34A 117.8
C36 C35 C32 113.5(9)
C36 C35 H35A 108.9
C32 C35 H35A 108.9
C36 C35 H35B 108.9
C32 C35 H35B 108.9
H35A C35 H35B 107.7
C35 C36 C37 110.7(11)
C35 C36 C39 108.6(9)
C37 C36 C39 88.7(9)
C35 C36 H36A 115.3
C37 C36 H36A 115.3
C39 C36 H36A 115.3
C36 C37 C38 86.2(9)
C36 C37 H37A 114.3
C38 C37 H37A 114.3
C36 C37 H37B 114.3
C38 C37 H37B 114.3
H37A C37 H37B 111.4
C33 C38 C37 111.9(9)
C33 C38 C39 110.5(10)
C37 C38 C39 87.6(8)
C33 C38 H38A 114.7
C37 C38 H38A 114.7
C39 C38 H38A 114.7
C40 C39 C41 104.7(10)
C40 C39 C38 122.8(9)
C41 C39 C38 112.8(10)
C40 C39 C36 120.9(10)
C41 C39 C36 112.6(9)
C38 C39 C36 82.3(9)
C39 C40 H40A 109.5
C39 C40 H40B 109.5
H40A C40 H40B 109.5
C39 C40 H40C 109.5
H40A C40 H40C 109.5
H40B C40 H40C 109.5
C39 C41 H41A 109.5
C39 C41 H41B 109.5
H41A C41 H41B 109.5
C39 C41 H41C 109.5
H41A C41 H41C 109.5
H41B C41 H41C 109.5
O3 Dy1 O4 74.4(2)
O3 Dy1 O2 74.7(2)
O4 Dy1 O2 119.3(3)
O3 Dy1 O6 135.7(2)
O4 Dy1 O6 77.1(3)
O2 Dy1 O6 149.7(2)
O3 Dy1 O5 71.4(3)
O4 Dy1 O5 84.7(3)
O2 Dy1 O5 130.3(3)
O6 Dy1 O5 72.8(3)
O3 Dy1 O1 116.4(2)
O4 Dy1 O1 77.0(3)
O2 Dy1 O1 72.3(3)
O6 Dy1 O1 88.8(3)
O5 Dy1 O1 156.6(3)
O3 Dy1 N1 144.0(2)
O4 Dy1 N1 141.2(2)
O2 Dy1 N1 79.3(2)
O6 Dy1 N1 73.5(2)
O5 Dy1 N1 109.7(3)
O1 Dy1 N1 77.6(2)
O3 Dy1 N2 85.0(2)
O4 Dy1 N2 152.7(3)
O2 Dy1 N2 70.2(3)
O6 Dy1 N2 107.6(3)
O5 Dy1 N2 71.7(3)
O1 Dy1 N2 129.1(3)
N1 Dy1 N2 62.8(3)
C34 N1 C30 117.1(9)
C34 N1 Dy1 118.2(6)
C30 N1 Dy1 124.2(7)
C29 N2 C25 121.4(10)
C29 N2 Dy1 119.4(7)
C25 N2 Dy1 117.6(7)
C2 O1 Dy1 129.6(8)
C4 O2 Dy1 129.7(8)
C12 O3 Dy1 133.9(6)
C10 O4 Dy1 125.7(7)
C20 O5 Dy1 133.8(7)
C18 O6 Dy1 131.9(7)
C16 S1 C13 92.3(6)
C21 S2 C24 91.6(6)
C8 S3 C5 88.0(7)
C8 S3 H6D 140.4
C5 S3 H6D 131.0
C7 S3' C5 91.2(12)
C7 S3' H6 139.8
C5 S3' H6 126.3

loop_
_geom_bond_atom_site_label_1
_geom_bond_atom_site_label_2
_geom_bond_distance
C1 F1 1.221(13)
C1 F2 1.274(14)
C1 F3 1.283(13)
C1 C2 1.566(15)
C2 O1 1.231(13)
C2 C3 1.398(18)
C3 C4 1.370(16)
C3 H3A 0.9300
C4 O2 1.271(14)
C4 C5 1.522(17)
C5 C6' 1.42(8)
C5 C6 1.42(3)
C5 S3' 1.65(2)
C5 S3 1.684(14)
C6 C7 1.42(3)
C6 H6 0.9711
C7 C8 1.420(19)
C7 S3' 1.56(2)
C7 H7 0.9193
C8 C6' 1.42(7)
C8 S3 1.625(13)
C8 H8 0.9977
C6' H6D 0.9468
C9 F5 1.255(13)
C9 F6 1.293(15)
C9 F4 1.336(13)
C9 C10 1.551(15)
C10 O4 1.264(12)
C10 C11 1.305(15)
C11 C12 1.443(14)
C11 H11A 0.9300
C12 O3 1.276(12)
C12 C13 1.431(14)
C13 C14 1.347(15)
C13 S1 1.726(12)
C14 C15 1.406(18)
C14 H14A 0.9300
C15 C16 1.403(18)
C15 H15A 0.9300
C16 S1 1.697(12)
C16 H16 0.9300
C17 F9 1.287(13)
C17 F7 1.291(14)
C17 F8 1.307(14)
C17 C18 1.542(14)
C18 O6 1.237(13)
C18 C19 1.382(15)
C19 C20 1.433(16)
C19 H19A 0.9300
C20 O5 1.231(15)
C20 C21 1.469(15)
C21 C22 1.361(15)
C21 S2 1.703(10)
C22 C23 1.341(17)
C22 H22A 0.9300
C23 C24 1.46(2)
C23 H23A 0.9300
C24 S2 1.728(13)
C24 H24 0.9300
C25 N2 1.360(14)
C25 C26 1.468(17)
C25 H25A 0.9300
C26 C27 1.303(17)
C26 H26A 0.9300
C27 C28 1.354(16)
C27 H27A 0.9300
C28 C29 1.416(15)
C28 H28A 0.9300
C29 N2 1.333(14)
C29 C30 1.500(16)
C30 N1 1.332(13)
C30 C31 1.405(14)
C31 C32 1.280(16)
C31 H31A 0.9300
C32 C33 1.439(14)
C32 C35 1.500(15)
C33 C34 1.358(15)
C33 C38 1.504(16)
C34 N1 1.290(13)
C34 H34A 0.9300
C35 C36 1.479(17)
C35 H35A 0.9700
C35 H35B 0.9700
C36 C37 1.511(19)
C36 C39 1.621(16)
C36 H36A 0.9800
C37 C38 1.578(14)
C37 H37A 0.9700
C37 H37B 0.9700
C38 C39 1.589(17)
C38 H38A 0.9800
C39 C40 1.500(16)
C39 C41 1.565(17)
C40 H40A 0.9600
C40 H40B 0.9600
C40 H40C 0.9600
C41 H41A 0.9600
C41 H41B 0.9600
C41 H41C 0.9600
Dy1 O3 2.339(6)
Dy1 O4 2.363(7)
Dy1 O2 2.364(7)
Dy1 O6 2.365(7)
Dy1 O5 2.380(7)
Dy1 O1 2.406(7)
Dy1 N1 2.528(8)
Dy1 N2 2.568(9)
S3 H6D 0.5949
S3' H6 0.6930

loop_
_geom_torsion_atom_site_label_1
_geom_torsion_atom_site_label_2
_geom_torsion_atom_site_label_3
_geom_torsion_atom_site_label_4
_geom_torsion
F1 C1 C2 O1 54.1(13)
F2 C1 C2 O1 -57.4(13)
F3 C1 C2 O1 175.3(10)
F1 C1 C2 C3 -131.1(12)
F2 C1 C2 C3 117.3(12)
F3 C1 C2 C3 -10.0(15)
O1 C2 C3 C4 -5(2)
C1 C2 C3 C4 -178.9(13)
C2 C3 C4 O2 -13(2)
C2 C3 C4 C5 -178.9(11)
O2 C4 C5 C6' 4(4)
C3 C4 C5 C6' 171(4)
O2 C4 C5 C6 174.6(16)
C3 C4 C5 C6 -18(2)
O2 C4 C5 S3' 176.9(10)
C3 C4 C5 S3' -15.6(19)
O2 C4 C5 S3 3.6(14)
C3 C4 C5 S3 171.2(12)
C6' C5 C6 C7 0(3)
C4 C5 C6 C7 -172.6(12)
S3' C5 C6 C7 170(15)
S3 C5 C6 C7 -1(2)
C5 C6 C7 C8 0(2)
C5 C6 C7 S3' -173(11)
C6 C7 C8 C6' 0(3)
S3' C7 C8 C6' 1(3)
C6 C7 C8 S3 1.6(17)
S3' C7 C8 S3 3.0(15)
C7 C8 C6' C5 0(5)
S3 C8 C6' C5 -173(18)
C6 C5 C6' C8 0(5)
C4 C5 C6' C8 172(2)
S3' C5 C6' C8 -1(5)
S3 C5 C6' C8 172(21)
F5 C9 C10 O4 164.1(11)
F6 C9 C10 O4 -70.2(12)
F4 C9 C10 O4 44.7(14)
F5 C9 C10 C11 -13.3(18)
F6 C9 C10 C11 112.4(12)
F4 C9 C10 C11 -132.7(12)
O4 C10 C11 C12 7(2)
C9 C10 C11 C12 -176.8(11)
C10 C11 C12 O3 -10.9(19)
C10 C11 C12 C13 172.0(12)
O3 C12 C13 C14 164.8(12)
C11 C12 C13 C14 -17.9(19)
C11 C12 C13 S1 167.7(9)
C12 C13 C14 C15 -175.2(12)
S1 C13 C14 C15 -0.5(15)
C13 C14 C15 C16 0.9(17)
C14 C15 C16 S1 -0.9(15)
F9 C17 C18 O6 44.4(15)
F7 C17 C18 O6 -71.6(12)
F8 C17 C18 O6 172.4(10)
F9 C17 C18 C19 -136.9(12)
F7 C17 C18 C19 107.1(12)
F8 C17 C18 C19 -8.9(16)
O6 C18 C19 C20 3(2)
C17 C18 C19 C20 -175.8(11)
C18 C19 C20 O5 -1(2)
C18 C19 C20 C21 174.9(11)
O5 C20 C21 C22 -159.0(13)
C19 C20 C21 C22 25(2)
O5 C20 C21 S2 16.6(16)
C19 C20 C21 S2 -159.7(9)
C20 C21 C22 C23 -177.7(13)
S2 C21 C22 C23 6.6(15)
C21 C22 C23 C24 -8.8(18)
C22 C23 C24 S2 7.0(16)
N2 C25 C26 C27 1.3(18)
C25 C26 C27 C28 -4(2)
C26 C27 C28 C29 6(2)
C27 C28 C29 N2 -5.8(19)
C27 C28 C29 C30 178.6(12)
N2 C29 C30 N1 5.6(14)
C28 C29 C30 N1 -178.8(11)
N2 C29 C30 C31 -173.5(10)
C28 C29 C30 C31 2.0(18)
N1 C30 C31 C32 -4.5(17)
C29 C30 C31 C32 174.6(11)
C30 C31 C32 C33 3.7(17)
C30 C31 C32 C35 177.5(10)
C31 C32 C33 C34 2.9(18)
C35 C32 C33 C34 -171.4(11)
C31 C32 C33 C38 174.3(10)
C35 C32 C33 C38 0.0(16)
C32 C33 C34 N1 -9.7(19)
C38 C33 C34 N1 -179.4(11)
C31 C32 C35 C36 -173.7(12)
C33 C32 C35 C36 -0.1(16)
C32 C35 C36 C37 -47.7(13)
C32 C35 C36 C39 48.2(14)
C35 C36 C37 C38 80.3(10)
C39 C36 C37 C38 -29.1(8)
C34 C33 C38 C37 -144.0(13)
C32 C33 C38 C37 45.7(14)
C34 C33 C38 C39 120.2(14)
C32 C33 C38 C39 -50.1(13)
C36 C37 C38 C33 -81.3(11)
C36 C37 C38 C39 29.8(9)
C33 C38 C39 C40 -37.2(15)
C37 C38 C39 C40 -149.7(11)
C33 C38 C39 C41 -164.0(9)
C37 C38 C39 C41 83.5(10)
C33 C38 C39 C36 84.7(10)
C37 C38 C39 C36 -27.8(8)
C35 C36 C39 C40 41.5(15)
C37 C36 C39 C40 152.9(11)
C35 C36 C39 C41 166.1(11)
C37 C36 C39 C41 -82.5(11)
C35 C36 C39 C38 -82.3(11)
C37 C36 C39 C38 29.1(8)
C33 C34 N1 C30 8.9(16)
C33 C34 N1 Dy1 -179.2(9)
C31 C30 N1 C34 -1.9(14)
C29 C30 N1 C34 178.9(10)
C31 C30 N1 Dy1 -173.2(7)
C29 C30 N1 Dy1 7.6(12)
O3 Dy1 N1 C34 -153.1(7)
O4 Dy1 N1 C34 15.0(10)
O2 Dy1 N1 C34 -109.1(8)
O6 Dy1 N1 C34 57.4(8)
O5 Dy1 N1 C34 121.7(8)
O1 Dy1 N1 C34 -35.1(8)
N2 Dy1 N1 C34 177.8(9)
O3 Dy1 N1 C30 18.1(10)
O4 Dy1 N1 C30 -173.8(7)
O2 Dy1 N1 C30 62.2(8)
O6 Dy1 N1 C30 -131.3(8)
O5 Dy1 N1 C30 -67.0(8)
O1 Dy1 N1 C30 136.2(8)
C28 C29 N2 C25 3.2(16)
C30 C29 N2 C25 178.9(10)
C28 C29 N2 Dy1 168.7(9)
C30 C29 N2 Dy1 -15.6(13)
C26 C25 N2 C29 -1.0(15)
C26 C25 N2 Dy1 -166.8(8)
O3 Dy1 N2 C29 -150.0(8)
O4 Dy1 N2 C29 169.5(7)
O2 Dy1 N2 C29 -74.5(8)
O6 Dy1 N2 C29 73.5(8)
O5 Dy1 N2 C29 137.9(8)
O1 Dy1 N2 C29 -29.8(9)
N1 Dy1 N2 C29 13.3(7)
O3 Dy1 N2 C25 16.0(8)
O4 Dy1 N2 C25 -24.4(11)
O2 Dy1 N2 C25 91.5(8)
O6 Dy1 N2 C25 -120.5(7)
O5 Dy1 N2 C25 -56.0(8)
O1 Dy1 N2 C25 136.2(7)
N1 Dy1 N2 C25 179.4(8)
C3 C2 O1 Dy1 -6.0(19)
C1 C2 O1 Dy1 167.7(6)
O3 Dy1 O1 C2 81.0(9)
O4 Dy1 O1 C2 145.9(9)
O2 Dy1 O1 C2 18.9(9)
O6 Dy1 O1 C2 -137.0(9)
O5 Dy1 O1 C2 -174.6(9)
N1 Dy1 O1 C2 -63.7(9)
N2 Dy1 O1 C2 -25.1(10)
C3 C4 O2 Dy1 41.9(19)
C5 C4 O2 Dy1 -150.9(7)
O3 Dy1 O2 C4 -161.2(10)
O4 Dy1 O2 C4 -99.5(9)
O6 Dy1 O2 C4 17.5(12)
O5 Dy1 O2 C4 150.7(9)
O1 Dy1 O2 C4 -36.3(9)
N1 Dy1 O2 C4 43.9(9)
N2 Dy1 O2 C4 108.7(9)
C13 C12 O3 Dy1 163.5(7)
C11 C12 O3 Dy1 -13.7(15)
O4 Dy1 O3 C12 25.7(9)
O2 Dy1 O3 C12 152.9(10)
O6 Dy1 O3 C12 -26.2(11)
O5 Dy1 O3 C12 -64.0(9)
O1 Dy1 O3 C12 92.1(9)
N1 Dy1 O3 C12 -162.1(8)
N2 Dy1 O3 C12 -136.4(10)
C11 C10 O4 Dy1 20(2)
C9 C10 O4 Dy1 -156.6(7)
O3 Dy1 O4 C10 -26.8(9)
O2 Dy1 O4 C10 -88.6(9)
O6 Dy1 O4 C10 118.9(9)
O5 Dy1 O4 C10 45.3(9)
O1 Dy1 O4 C10 -149.4(9)
N1 Dy1 O4 C10 160.4(8)
N2 Dy1 O4 C10 15.4(12)
C19 C20 O5 Dy1 -17(2)
C21 C20 O5 Dy1 166.7(7)
O3 Dy1 O5 C20 175.2(12)
O4 Dy1 O5 C20 99.9(12)
O2 Dy1 O5 C20 -135.5(11)
O6 Dy1 O5 C20 21.8(11)
O1 Dy1 O5 C20 61.5(15)
N1 Dy1 O5 C20 -43.0(12)
N2 Dy1 O5 C20 -94.0(12)
C19 C18 O6 Dy1 14.1(19)
C17 C18 O6 Dy1 -167.4(7)
O3 Dy1 O6 C18 -57.0(11)
O4 Dy1 O6 C18 -107.9(10)
O2 Dy1 O6 C18 124.8(9)
O5 Dy1 O6 C18 -19.6(9)
O1 Dy1 O6 C18 175.1(10)
N1 Dy1 O6 C18 97.8(10)
N2 Dy1 O6 C18 44.2(10)
C15 C16 S1 C13 0.5(11)
C14 C13 S1 C16 0.0(10)
C12 C13 S1 C16 175.5(10)
C22 C21 S2 C24 -1.5(11)
C20 C21 S2 C24 -178.1(10)
C23 C24 S2 C21 -3.1(12)
C7 C8 S3 C5 -2.0(10)
C6' C8 S3 C5 6(14)
C6' C5 S3 C8 -7(17)
C6 C5 S3 C8 2.0(15)
C4 C5 S3 C8 173.6(9)
S3' C5 S3 C8 0.8(10)
C8 C7 S3' C5 -1.8(13)
C6 C7 S3' C5 6(9)
C6' C5 S3' C7 2(3)
C6 C5 S3' C7 -8(13)
C4 C5 S3' C7 -172.4(10)
S3 C5 S3' C7 0.4(13)
